data_4318032
loop_
_publ_author_name
'Subodh Kanti Dutta'
'Satyabrata Samanta'
'Suman Mukhopadhyay'
'Pannee Burckel'
'A. Alan Pinkerton'
'Muktimoy Chaudhury'

_publ_contact_author_address
;
Department of Chemistry
University Of Toledo
Toledo, Ohio 43606
USA
;
_publ_contact_author_email apinker@uoft02.utoledo.edu
_publ_contact_author_fax '(419) 530-4033'
_publ_contact_author_name 'Dr. A. Alan Pinkerton'
_publ_section_title
;
 Spontaneous Assembly of a Polymeric Helicate of Sodium with LVO2 Units
 Forming the Strand: Photoinduced Transformation into a Mixed-Valence
 Product
;
_journal_name_full 'Inorganic Chemistry'
_journal_page_first 2946
_journal_page_last 2952
_journal_paper_doi 10.1021/ic011311t
_journal_volume 41
_journal_year 2002
_chemical_formula_sum 'C9 H12 N2 Na O5 S2 V'
_chemical_formula_weight 366.26
_chemical_name_systematic
;
  ?
;
_space_group_IT_number 14
_symmetry_cell_setting monoclinic
_symmetry_space_group_name_Hall '-P 2ybc'
_symmetry_space_group_name_H-M 'P 1 21/c 1'
_atom_sites_solution_hydrogens geom
_atom_sites_solution_primary direct
_atom_sites_solution_secondary difmap
_audit_creation_method SHELXL-97
_cell_angle_alpha 90.00(3)
_cell_angle_beta 101.02(3)
_cell_angle_gamma 90.000(19)
_cell_formula_units_Z 4
_cell_length_a 16.0051(16)
_cell_length_b 6.1422(11)
_cell_length_c 14.728(3)
_cell_measurement_reflns_used 25
_cell_measurement_temperature 293(2)
_cell_measurement_theta_max 14
_cell_measurement_theta_min 12
_cell_volume 1421.2(4)
_computing_cell_refinement CAD4_(Enraf_Nonius,_1990)
_computing_data_collection CAD4_(Enraf_Nonius,_1977)
_computing_data_reduction Process_MolEN_(Fair,_1990)
_computing_molecular_graphics Bruker_SHELXTL
_computing_publication_material Bruker_SHELXTL
_computing_structure_refinement SHELXL-97_(Sheldrick,_1997)
_computing_structure_solution MULTAN_(Main,_1980)
_diffrn_ambient_temperature 293(2)
_diffrn_measured_fraction_theta_full 1.000
_diffrn_measured_fraction_theta_max 1.000
_diffrn_measurement_device_type Enraf_Nonius_CAD4
_diffrn_measurement_method \w/2\q
_diffrn_radiation_monochromator graphite
_diffrn_radiation_source 'fine-focus sealed tube'
_diffrn_radiation_type MoK\a
_diffrn_radiation_wavelength 0.71073
_diffrn_reflns_av_R_equivalents 0.013
_diffrn_reflns_av_sigmaI/netI 0.0203
_diffrn_reflns_limit_h_max 19
_diffrn_reflns_limit_h_min 0
_diffrn_reflns_limit_k_max 7
_diffrn_reflns_limit_k_min 0
_diffrn_reflns_limit_l_max 17
_diffrn_reflns_limit_l_min -18
_diffrn_reflns_number 3184
_diffrn_reflns_theta_full 25.97
_diffrn_reflns_theta_max 25.97
_diffrn_reflns_theta_min 1.30
_diffrn_standards_decay_% +3.2
_diffrn_standards_interval_time 60
_diffrn_standards_number 3
_exptl_absorpt_coefficient_mu 1.039
_exptl_absorpt_correction_T_max 1.0
_exptl_absorpt_correction_T_min 0.762
_exptl_absorpt_correction_type empirical
_exptl_absorpt_process_details
;
?
;
_exptl_crystal_colour yellow
_exptl_crystal_density_diffrn 1.712
_exptl_crystal_density_method 'not measured'
_exptl_crystal_description 'elongated plate'
_exptl_crystal_F_000 744
_exptl_crystal_size_max 0.4
_exptl_crystal_size_mid 0.3
_exptl_crystal_size_min 0.05
_refine_diff_density_max 0.408
_refine_diff_density_min -0.255
_refine_diff_density_rms 0.089
_refine_ls_extinction_method none
_refine_ls_goodness_of_fit_ref 1.108
_refine_ls_hydrogen_treatment mixed
_refine_ls_matrix_type full
_refine_ls_number_parameters 229
_refine_ls_number_reflns 2782
_refine_ls_number_restraints 0
_refine_ls_restrained_S_all 1.108
_refine_ls_R_factor_all 0.0363
_refine_ls_R_factor_gt 0.0293
_refine_ls_shift/su_max 0.001
_refine_ls_shift/su_mean 0.001
_refine_ls_structure_factor_coef Fsqd
_refine_ls_weighting_details 'calc w=1/[\s^2^(Fo^2^)+(0.0564P)^2^+0.3361P] where P=(Fo^2^+2Fc^2^)/3'
_refine_ls_weighting_scheme calc
_refine_ls_wR_factor_gt 0.0855
_refine_ls_wR_factor_ref 0.0879
_reflns_number_gt 2393
_reflns_number_total 3062
_reflns_threshold_expression >3\s(I)
_cod_data_source_file ic011311t.cif
_cod_data_source_block vna
_cod_depositor_comments
;
The following automatic conversions were performed:

'_symmetry_cell_setting' value 'Monoclinic' changed to 'monoclinic'
according to the built-in table from CIF Core dictionary named
'cif_core.dic' version 2.4.1 from
2010-06-29.

'_exptl_absorpt_correction_type' value 'Empirical'
changed to 'empirical' according to the built-in table from CIF Core
dictionary named 'cif_core.dic' version 2.4.1 from 2010-06-29.

Automatic conversion script
Id: cif_fix_values 1646 2011-03-28 12:23:43Z adriana 

The following automatic conversions were performed:
'_symmetry_space_group_number' data item was removed -- it should
have been renamed to '_space_group_IT_number' as specified in the
replacement file
'/home/antanas/src/cod-tools/trunk/data/replacement-values/replacement_tags.lst',
but the replacement data item was already present in the data block
and had the same value as the '_symmetry_space_group_number' data
item.

Automatic conversion script
Id: cif_correct_tags 4998 2017-03-02 13:24:31Z antanas 
;
_cod_database_code 4318032

loop_
_symmetry_equiv_pos_as_xyz
'x, y, z'
'-x, y+1/2, -z+1/2'
'-x, -y, -z'
'x, -y-1/2, z-1/2'

loop_
_atom_site_label
_atom_site_type_symbol
_atom_site_fract_x
_atom_site_fract_y
_atom_site_fract_z
_atom_site_U_iso_or_equiv
_atom_site_adp_type
_atom_site_occupancy
_atom_site_symmetry_multiplicity
_atom_site_calc_flag
_atom_site_refinement_flags
_atom_site_disorder_assembly
_atom_site_disorder_group
V V 0.163199(19) 0.07399(5) 0.15562(2) 0.02272(12) Uani 1 1 d . . .
S(1) S 0.15090(3) -0.15230(10) 0.02285(4) 0.03624(16) Uani 1 1 d . . .
S(2) S 0.25308(4) -0.52368(10) -0.01491(4) 0.04204(17) Uani 1 1 d . . .
Na Na -0.04025(5) 0.32355(13) 0.16597(5) 0.0307(2) Uani 1 1 d . . .
O(1) O 0.07967(9) 0.2096(3) 0.10105(10) 0.0332(3) Uani 1 1 d . . .
O(2) O 0.13381(10) -0.0778(3) 0.23320(11) 0.0385(4) Uani 1 1 d . . .
O(3) O 0.22025(9) 0.3171(2) 0.22097(10) 0.0318(3) Uani 1 1 d . . .
O(4) O -0.03284(12) 0.6569(3) 0.08541(12) 0.0362(4) Uani 1 1 d . . .
O(5) O -0.06854(12) -0.0316(3) 0.21260(12) 0.0338(3) Uani 1 1 d . . .
N(1) N 0.29208(10) -0.0485(2) 0.16347(11) 0.0237(3) Uani 1 1 d . . .
N(2) N 0.30945(11) -0.2365(3) 0.11553(12) 0.0292(4) Uani 1 1 d . . .
C(1) C 0.24627(13) -0.2928(3) 0.05213(14) 0.0283(4) Uani 1 1 d . . .
C(2) C 0.35791(19) -0.6215(5) 0.03194(19) 0.0449(6) Uani 1 1 d . . .
C(3) C 0.35873(12) 0.0157(3) 0.22105(14) 0.0264(4) Uani 1 1 d . . .
C(4) C 0.36444(12) 0.2093(3) 0.27630(13) 0.0261(4) Uani 1 1 d . . .
C(5) C 0.29541(12) 0.3523(3) 0.27384(13) 0.0261(4) Uani 1 1 d . . .
C(6) C 0.30806(16) 0.5429(4) 0.32744(16) 0.0353(5) Uani 1 1 d . . .
C(7) C 0.38677(17) 0.5906(4) 0.37908(16) 0.0401(5) Uani 1 1 d . . .
C(8) C 0.45596(15) 0.4519(4) 0.38021(15) 0.0392(5) Uani 1 1 d . . .
C(9) C 0.44462(13) 0.2621(4) 0.33007(15) 0.0334(5) Uani 1 1 d . . .
H(3) H 0.4112(16) -0.060(4) 0.2270(17) 0.031(6) Uiso 1 1 d . . .
H(6) H 0.2629(17) 0.640(5) 0.3234(18) 0.042(7) Uiso 1 1 d . . .
H(7) H 0.3919(18) 0.729(5) 0.411(2) 0.055(8) Uiso 1 1 d . . .
H(8) H 0.514(2) 0.483(5) 0.415(2) 0.056(8) Uiso 1 1 d . . .
H(9) H 0.4911(15) 0.162(4) 0.3283(16) 0.029(6) Uiso 1 1 d . . .
H21 H 0.396(2) -0.526(6) 0.009(2) 0.061(9) Uiso 1 1 d . . .
H22 H 0.373(2) -0.629(5) 0.103(3) 0.069(10) Uiso 1 1 d . . .
H23 H 0.367(2) -0.749(6) 0.011(2) 0.070(10) Uiso 1 1 d . . .
H41 H 0.012(2) 0.684(6) 0.082(2) 0.065(11) Uiso 1 1 d . . .
H42 H -0.0585(19) 0.701(5) 0.034(2) 0.058(9) Uiso 1 1 d . . .
H51 H -0.0682(19) -0.110(5) 0.171(2) 0.049(9) Uiso 1 1 d . . .
H52 H -0.108(2) -0.043(6) 0.222(2) 0.058(11) Uiso 1 1 d . . .

loop_
_atom_site_aniso_label
_atom_site_aniso_U_11
_atom_site_aniso_U_22
_atom_site_aniso_U_33
_atom_site_aniso_U_23
_atom_site_aniso_U_13
_atom_site_aniso_U_12
V 0.02122(18) 0.02563(19) 0.02213(19) -0.00098(12) 0.00620(13) 0.00095(12)
S(1) 0.0328(3) 0.0411(3) 0.0319(3) -0.0123(2) -0.0012(2) 0.0059(2)
S(2) 0.0488(3) 0.0358(3) 0.0411(3) -0.0168(2) 0.0077(3) 0.0024(3)
Na 0.0352(4) 0.0283(4) 0.0305(4) -0.0004(3) 0.0115(3) 0.0006(3)
O(1) 0.0295(7) 0.0382(8) 0.0313(7) -0.0036(6) 0.0046(6) 0.0083(6)
O(2) 0.0381(8) 0.0442(9) 0.0371(8) 0.0082(7) 0.0167(7) -0.0009(7)
O(3) 0.0288(7) 0.0285(7) 0.0364(8) -0.0060(6) 0.0022(6) 0.0034(6)
O(4) 0.0412(9) 0.0350(8) 0.0321(9) 0.0045(7) 0.0063(7) 0.0002(7)
O(5) 0.0377(10) 0.0318(8) 0.0338(8) 0.0008(7) 0.0117(7) -0.0019(7)
N(1) 0.0251(8) 0.0224(8) 0.0247(8) -0.0028(6) 0.0075(6) -0.0004(6)
N(2) 0.0305(8) 0.0263(8) 0.0316(9) -0.0059(7) 0.0082(7) 0.0040(7)
C(1) 0.0315(10) 0.0268(9) 0.0280(10) -0.0045(8) 0.0093(8) 0.0001(8)
C(2) 0.0609(16) 0.0372(13) 0.0397(13) 0.0007(11) 0.0175(12) 0.0163(12)
C(3) 0.0229(9) 0.0296(10) 0.0281(10) 0.0017(8) 0.0086(7) 0.0020(8)
C(4) 0.0261(9) 0.0303(10) 0.0227(9) -0.0001(8) 0.0063(7) -0.0042(8)
C(5) 0.0295(9) 0.0267(9) 0.0232(9) 0.0002(7) 0.0077(7) -0.0033(8)
C(6) 0.0439(12) 0.0289(11) 0.0337(11) -0.0044(9) 0.0091(9) -0.0021(10)
C(7) 0.0527(14) 0.0358(12) 0.0321(11) -0.0086(10) 0.0094(10) -0.0141(10)
C(8) 0.0387(12) 0.0503(14) 0.0280(10) -0.0052(10) 0.0052(9) -0.0158(10)
C(9) 0.0271(10) 0.0442(12) 0.0293(10) -0.0023(9) 0.0062(8) -0.0053(9)

loop_
_atom_type_symbol
_atom_type_description
_atom_type_scat_dispersion_real
_atom_type_scat_dispersion_imag
_atom_type_scat_source
C C 0.0033 0.0016 'International Tables Vol C Tables 4.2.6.8 and 6.1.1.4'
H H 0.0000 0.0000 'International Tables Vol C Tables 4.2.6.8 and 6.1.1.4'
V V 0.3005 0.5294 'International Tables Vol C Tables 4.2.6.8 and 6.1.1.4'
S S 0.1246 0.1234 'International Tables Vol C Tables 4.2.6.8 and 6.1.1.4'
Na Na 0.0362 0.0249 'International Tables Vol C Tables 4.2.6.8 and 6.1.1.4'
O O 0.0106 0.0060 'International Tables Vol C Tables 4.2.6.8 and 6.1.1.4'
N N 0.0061 0.0033 'International Tables Vol C Tables 4.2.6.8 and 6.1.1.4'

loop_
_geom_angle_atom_site_label_1
_geom_angle_atom_site_label_2
_geom_angle_atom_site_label_3
_geom_angle
_geom_angle_site_symmetry_1
_geom_angle_site_symmetry_3
_geom_angle_publ_flag
O(2) V O(1) 108.56(8) . . ?
O(2) V O(3) 105.72(8) . . ?
O(1) V O(3) 96.65(7) . . ?
O(2) V N(1) 99.45(8) . . ?
O(1) V N(1) 150.72(7) . . ?
O(3) V N(1) 83.49(6) . . ?
O(2) V S(1) 104.79(7) . . ?
O(1) V S(1) 87.85(6) . . ?
O(3) V S(1) 145.86(5) . . ?
N(1) V S(1) 76.72(5) . . ?
O(2) V Na 80.15(6) . . ?
O(1) V Na 32.45(5) . . ?
O(3) V Na 89.72(5) . . ?
N(1) V Na 172.83(5) . . ?
S(1) V Na 110.36(3) . . ?
C(1) S(1) V 98.97(7) . . ?
C(1) S(1) Na 111.69(7) . 3 ?
V S(1) Na 149.15(3) . 3 ?
C(1) S(2) C(2) 102.13(12) . . ?
O(5) Na O(2) 82.81(7) . 2 ?
O(5) Na O(4) 166.40(7) . . ?
O(2) Na O(4) 100.92(7) 2 . ?
O(5) Na O(1) 93.37(7) . . ?
O(2) Na O(1) 165.19(6) 2 . ?
O(4) Na O(1) 86.13(7) . . ?
O(5) Na O(5) 106.07(6) . 2 ?
O(2) Na O(5) 83.95(7) 2 2 ?
O(4) Na O(5) 87.40(7) . 2 ?
O(1) Na O(5) 83.37(6) . 2 ?
O(5) Na S(1) 80.95(5) . 3 ?
O(2) Na S(1) 108.58(5) 2 3 ?
O(4) Na S(1) 85.47(6) . 3 ?
O(1) Na S(1) 84.80(5) . 3 ?
O(5) Na S(1) 166.56(6) 2 3 ?
O(5) Na V 81.10(5) . . ?
O(2) Na V 144.14(5) 2 . ?
O(4) Na V 102.22(6) . . ?
O(1) Na V 21.56(4) . . ?
O(5) Na V 70.18(5) 2 . ?
S(1) Na V 100.25(3) 3 . ?
O(5) Na Na 125.97(6) . 2 ?
O(2) Na Na 65.49(5) 2 2 ?
O(4) Na Na 66.88(5) . 2 ?
O(1) Na Na 106.39(5) . 2 ?
O(5) Na Na 32.58(5) 2 2 ?
S(1) Na Na 148.83(3) 3 2 ?
V Na Na 99.49(4) . 2 ?
O(5) Na Na 33.50(4) . 2_545 ?
O(2) Na Na 88.62(5) 2 2_545 ?
O(4) Na Na 158.11(6) . 2_545 ?
O(1) Na Na 80.53(5) . 2_545 ?
O(5) Na Na 73.94(6) 2 2_545 ?
S(1) Na Na 110.32(3) 3 2_545 ?
V Na Na 61.06(3) . 2_545 ?
Na Na Na 100.31(4) 2 2_545 ?
V O(1) Na 125.98(8) . . ?
V O(2) Na 153.19(10) . 2_545 ?
C(5) O(3) V 135.98(13) . . ?
Na O(4) H41 111(3) . . ?
Na O(4) H42 132(2) . . ?
H41 O(4) H42 101(3) . . ?
Na O(5) Na 113.92(8) . 2_545 ?
Na O(5) H51 108(2) . . ?
Na O(5) H51 104(2) 2_545 . ?
Na O(5) H52 113(3) . . ?
Na O(5) H52 112(3) 2_545 . ?
H51 O(5) H52 105(4) . . ?
C(3) N(1) N(2) 111.23(16) . . ?
C(3) N(1) V 125.79(13) . . ?
N(2) N(1) V 122.15(11) . . ?
C(1) N(2) N(1) 112.43(16) . . ?
N(2) C(1) S(1) 125.38(15) . . ?
N(2) C(1) S(2) 120.31(15) . . ?
S(1) C(1) S(2) 114.28(11) . . ?
S(2) C(2) H21 106(2) . . ?
S(2) C(2) H22 115.0(19) . . ?
H21 C(2) H22 110(3) . . ?
S(2) C(2) H23 112(2) . . ?
H21 C(2) H23 106(3) . . ?
H22 C(2) H23 108(3) . . ?
N(1) C(3) C(4) 125.51(18) . . ?
N(1) C(3) H(3) 121.2(15) . . ?
C(4) C(3) H(3) 113.1(15) . . ?
C(5) C(4) C(9) 119.78(19) . . ?
C(5) C(4) C(3) 122.60(17) . . ?
C(9) C(4) C(3) 117.49(19) . . ?
O(3) C(5) C(6) 119.05(19) . . ?
O(3) C(5) C(4) 122.37(18) . . ?
C(6) C(5) C(4) 118.54(19) . . ?
C(7) C(6) C(5) 120.5(2) . . ?
C(7) C(6) H(6) 121.2(17) . . ?
C(5) C(6) H(6) 118.1(17) . . ?
C(6) C(7) C(8) 121.2(2) . . ?
C(6) C(7) H(7) 116.2(17) . . ?
C(8) C(7) H(7) 122.5(17) . . ?
C(9) C(8) C(7) 119.3(2) . . ?
C(9) C(8) H(8) 117.1(18) . . ?
C(7) C(8) H(8) 123.6(18) . . ?
C(8) C(9) C(4) 120.6(2) . . ?
C(8) C(9) H(9) 122.1(14) . . ?
C(4) C(9) H(9) 117.3(14) . . ?

loop_
_geom_bond_atom_site_label_1
_geom_bond_atom_site_label_2
_geom_bond_distance
_geom_bond_site_symmetry_2
_geom_bond_publ_flag
V O(2) 1.6131(15) . ?
V O(1) 1.6480(15) . ?
V O(3) 1.9113(15) . ?
V N(1) 2.1778(16) . ?
V S(1) 2.3764(9) . ?
V Na 3.6285(10) . ?
S(1) C(1) 1.735(2) . ?
S(1) Na 3.1769(13) 3 ?
S(2) C(1) 1.743(2) . ?
S(2) C(2) 1.792(3) . ?
Na O(5) 2.3565(19) . ?
Na O(2) 2.3802(17) 2 ?
Na O(4) 2.381(2) . ?
Na O(1) 2.4063(17) . ?
Na O(5) 2.415(2) 2 ?
Na S(1) 3.1769(13) 3 ?
Na Na 3.9999(15) 2 ?
Na Na 3.9999(15) 2_545 ?
O(2) Na 2.3802(17) 2_545 ?
O(3) C(5) 1.320(2) . ?
O(4) H41 0.74(4) . ?
O(4) H42 0.83(3) . ?
O(5) Na 2.415(2) 2_545 ?
O(5) H51 0.78(3) . ?
O(5) H52 0.68(4) . ?
N(1) C(3) 1.291(3) . ?
N(1) N(2) 1.409(2) . ?
N(2) C(1) 1.286(3) . ?
C(2) H21 0.95(3) . ?
C(2) H22 1.02(4) . ?
C(2) H23 0.87(4) . ?
C(3) C(4) 1.434(3) . ?
C(3) H(3) 0.95(2) . ?
C(4) C(5) 1.406(3) . ?
C(4) C(9) 1.411(3) . ?
C(5) C(6) 1.404(3) . ?
C(6) C(7) 1.373(4) . ?
C(6) H(6) 0.93(3) . ?
C(7) C(8) 1.395(4) . ?
C(7) H(7) 0.97(3) . ?
C(8) C(9) 1.373(3) . ?
C(8) H(8) 0.98(3) . ?
C(9) H(9) 0.97(2) . ?
